data_4089181
loop_
_publ_author_name
'Takano, Shotaro'
'Kochi, Takuya'
'Kakiuchi, Fumitoshi'

_publ_section_title
;
 Synthesis and Reactivity of Phosphine-Quinolinolato Rhodium Complexes:
 Intermediacy of Vinylidene and (Amino)carbene Complexes in the Catalytic
 Hydroamination of Terminal Alkynes
;
_journal_issue 24
_journal_name_full Organometallics
_journal_page_first 4112
_journal_paper_doi 10.1021/acs.organomet.6b00853
_journal_volume 35
_journal_year 2016
_chemical_formula_sum 'C23 H17 N O2 P Rh'
_chemical_formula_weight 473.26
_space_group_crystal_system monoclinic
_space_group_IT_number 14
_space_group_name_Hall '-P 2yn'
_space_group_name_H-M_alt 'P 1 21/n 1'
_atom_sites_solution_hydrogens geom
_audit_creation_method SHELXL-2013
_cell_angle_alpha 90
_cell_angle_beta 109.920(4)
_cell_angle_gamma 90
_cell_formula_units_Z 4
_cell_length_a 11.9073(15)
_cell_length_b 13.9158(16)
_cell_length_c 12.1176(16)
_cell_measurement_reflns_used 8565
_cell_measurement_temperature 103(2)
_cell_measurement_theta_max 27.50
_cell_measurement_theta_min 3.30
_cell_volume 1887.7(4)
_computing_molecular_graphics 'Yadokari-XG 2009 (Wakita Nemoto et al., 2009)'
_computing_publication_material
;
 Yadokari-XG 2009 (Wakita,Nemoto et al., 2009)
;
_computing_structure_refinement 'SHELXL-2013 (Sheldrick, 2013)'
_diffrn_ambient_temperature 103(2)
_diffrn_measured_fraction_theta_full 0.966
_diffrn_measured_fraction_theta_max 0.995
_diffrn_measurement_device_type 'Rigaku R-AXIS RAPID'
_diffrn_radiation_type MoK\a
_diffrn_radiation_wavelength 0.71075
_diffrn_reflns_av_R_equivalents 0.0349
_diffrn_reflns_av_unetI/netI 0.0319
_diffrn_reflns_Laue_measured_fraction_full 0.966
_diffrn_reflns_Laue_measured_fraction_max 0.995
_diffrn_reflns_limit_h_max 14
_diffrn_reflns_limit_h_min -13
_diffrn_reflns_limit_k_max 16
_diffrn_reflns_limit_k_min -15
_diffrn_reflns_limit_l_max 14
_diffrn_reflns_limit_l_min -14
_diffrn_reflns_number 13545
_diffrn_reflns_point_group_measured_fraction_full 0.966
_diffrn_reflns_point_group_measured_fraction_max 0.995
_diffrn_reflns_theta_full 25.242
_diffrn_reflns_theta_max 24.998
_diffrn_reflns_theta_min 3.297
_exptl_absorpt_coefficient_mu 1.009
_exptl_absorpt_correction_T_max 1.0000
_exptl_absorpt_correction_T_min 0.5928
_exptl_absorpt_correction_type multi-scan
_exptl_absorpt_process_details
;
Higashi, T. (1995). Program for Absorption Correction.
Rigaku Corporation, Tokyo, Japan
;
_exptl_crystal_colour orange
_exptl_crystal_density_diffrn 1.665
_exptl_crystal_description platelet
_exptl_crystal_F_000 952
_exptl_crystal_size_max 0.400
_exptl_crystal_size_mid 0.300
_exptl_crystal_size_min 0.100
_refine_diff_density_max 1.134
_refine_diff_density_min -0.567
_refine_diff_density_rms 0.107
_refine_ls_extinction_method none
_refine_ls_goodness_of_fit_ref 1.160
_refine_ls_hydrogen_treatment constr
_refine_ls_matrix_type full
_refine_ls_number_parameters 253
_refine_ls_number_reflns 3306
_refine_ls_number_restraints 0
_refine_ls_restrained_S_all 1.160
_refine_ls_R_factor_all 0.0357
_refine_ls_R_factor_gt 0.0302
_refine_ls_shift/su_max 0.000
_refine_ls_shift/su_mean 0.000
_refine_ls_structure_factor_coef Fsqd
_refine_ls_weighting_details 'w=1/[\s^2^(Fo^2^)+(0.0199P)^2^+3.8640P] where P=(Fo^2^+2Fc^2^)/3'
_refine_ls_weighting_scheme calc
_refine_ls_wR_factor_gt 0.0688
_refine_ls_wR_factor_ref 0.0704
_reflns_Friedel_coverage 0.000
_reflns_number_gt 3023
_reflns_number_total 3306
_reflns_threshold_expression 'I > 2\s(I)'
_cod_data_source_file om6b00853_si_001.cif
_cod_data_source_block 7
_cod_original_sg_symbol_H-M 'P 21/n'
_cod_database_code 4089181
_shelx_space_group_comment
;
The symmetry employed for this shelxl refinement is uniquely defined
by the following loop, which should always be used as a source of
symmetry information in preference to the above space-group names.
They are only intended as comments.
;
_shelx_estimated_absorpt_t_min 0.688
_shelx_estimated_absorpt_t_max 0.906
_shelxl_version_number 2013-3

loop_
_space_group_symop_operation_xyz
'x, y, z'
'-x+1/2, y+1/2, -z+1/2'
'-x, -y, -z'
'x-1/2, -y-1/2, z-1/2'

loop_
_atom_site_label
_atom_site_type_symbol
_atom_site_fract_x
_atom_site_fract_y
_atom_site_fract_z
_atom_site_U_iso_or_equiv
_atom_site_adp_type
_atom_site_occupancy
_atom_site_site_symmetry_order
_atom_site_calc_flag
_atom_site_refinement_flags_posn
_atom_site_refinement_flags_adp
Rh1 Rh 0.66768(2) 0.16757(2) 0.29498(2) 0.01257(9) Uani 1 1 d . .
C1 C 0.5758(3) 0.0996(2) 0.3606(3) 0.0164(7) Uani 1 1 d . .
O1 O 0.5100(2) 0.05873(17) 0.3953(2) 0.0255(5) Uani 1 1 d . .
O2 O 0.83614(18) 0.09978(15) 0.35881(18) 0.0167(5) Uani 1 1 d . .
C2 C 0.9080(3) 0.1323(2) 0.3040(3) 0.0154(6) Uani 1 1 d . .
C3 C 1.0208(3) 0.0952(2) 0.3189(3) 0.0191(7) Uani 1 1 d . .
H1 H 1.0495 0.0418 0.3695 0.023 Uiso 1 1 calc R U
C4 C 1.0930(3) 0.1358(2) 0.2601(3) 0.0237(7) Uani 1 1 d . .
H2 H 1.1696 0.1088 0.2724 0.028 Uiso 1 1 calc R U
C5 C 1.0571(3) 0.2130(2) 0.1857(3) 0.0227(7) Uani 1 1 d . .
H3 H 1.1085 0.2394 0.1484 0.027 Uiso 1 1 calc R U
C6 C 0.9425(3) 0.2525(2) 0.1654(3) 0.0180(7) Uani 1 1 d . .
C7 C 0.8935(3) 0.3318(2) 0.0911(3) 0.0200(7) Uani 1 1 d . .
H4 H 0.9395 0.3631 0.0513 0.024 Uiso 1 1 calc R U
C8 C 0.7804(3) 0.3636(2) 0.0761(3) 0.0194(7) Uani 1 1 d . .
H5 H 0.7488 0.4175 0.0272 0.023 Uiso 1 1 calc R U
C9 C 0.7108(3) 0.3165(2) 0.1336(3) 0.0154(6) Uani 1 1 d . .
N1 N 0.7564(2) 0.24323(18) 0.2057(2) 0.0144(5) Uani 1 1 d . .
C10 C 0.8697(3) 0.2108(2) 0.2234(3) 0.0151(6) Uani 1 1 d . .
C11 C 0.5860(3) 0.3461(2) 0.1222(3) 0.0165(7) Uani 1 1 d . .
H6 H 0.5387 0.3573 0.0385 0.020 Uiso 1 1 calc R U
H7 H 0.5883 0.4068 0.1656 0.020 Uiso 1 1 calc R U
P1 P 0.51462(7) 0.25047(6) 0.18217(7) 0.01315(17) Uani 1 1 d . .
C12 C 0.4058(3) 0.3159(2) 0.2281(3) 0.0154(6) Uani 1 1 d . .
C13 C 0.4141(3) 0.3180(2) 0.3450(3) 0.0219(7) Uani 1 1 d . .
H8 H 0.4757 0.2833 0.4020 0.026 Uiso 1 1 calc R U
C14 C 0.3318(3) 0.3711(3) 0.3791(3) 0.0260(8) Uani 1 1 d . .
H9 H 0.3375 0.3723 0.4592 0.031 Uiso 1 1 calc R U
C15 C 0.2422(3) 0.4219(2) 0.2966(3) 0.0233(7) Uani 1 1 d . .
H10 H 0.1860 0.4577 0.3199 0.028 Uiso 1 1 calc R U
C16 C 0.2344(3) 0.4206(2) 0.1796(3) 0.0195(7) Uani 1 1 d . .
H11 H 0.1732 0.4560 0.1232 0.023 Uiso 1 1 calc R U
C17 C 0.3152(3) 0.3681(2) 0.1447(3) 0.0179(7) Uani 1 1 d . .
H12 H 0.3093 0.3674 0.0645 0.022 Uiso 1 1 calc R U
C18 C 0.4260(3) 0.1791(2) 0.0565(3) 0.0158(6) Uani 1 1 d . .
C19 C 0.3131(3) 0.1448(2) 0.0469(3) 0.0206(7) Uani 1 1 d . .
H13 H 0.2764 0.1650 0.1013 0.025 Uiso 1 1 calc R U
C20 C 0.2541(3) 0.0807(2) -0.0425(3) 0.0246(8) Uani 1 1 d . .
H14 H 0.1768 0.0580 -0.0494 0.029 Uiso 1 1 calc R U
C21 C 0.3076(3) 0.0502(2) -0.1211(3) 0.0237(8) Uani 1 1 d . .
H15 H 0.2675 0.0060 -0.1814 0.028 Uiso 1 1 calc R U
C22 C 0.4196(3) 0.0840(2) -0.1120(3) 0.0231(7) Uani 1 1 d . .
H16 H 0.4562 0.0628 -0.1662 0.028 Uiso 1 1 calc R U
C23 C 0.4788(3) 0.1486(2) -0.0243(3) 0.0189(7) Uani 1 1 d . .
H17 H 0.5554 0.1720 -0.0191 0.023 Uiso 1 1 calc R U

loop_
_atom_site_aniso_label
_atom_site_aniso_U_11
_atom_site_aniso_U_22
_atom_site_aniso_U_33
_atom_site_aniso_U_23
_atom_site_aniso_U_13
_atom_site_aniso_U_12
Rh1 0.01053(14) 0.01361(14) 0.01364(14) 0.00054(9) 0.00421(10) -0.00030(9)
C1 0.0172(16) 0.0149(16) 0.0154(16) 0.0001(12) 0.0036(13) 0.0047(13)
O1 0.0252(13) 0.0239(13) 0.0326(14) 0.0030(10) 0.0168(11) -0.0034(11)
O2 0.0129(11) 0.0168(11) 0.0201(12) 0.0015(9) 0.0050(9) 0.0004(9)
C2 0.0123(15) 0.0149(15) 0.0180(16) -0.0061(12) 0.0040(13) -0.0038(12)
C3 0.0158(16) 0.0159(16) 0.0238(17) -0.0043(13) 0.0043(13) 0.0001(13)
C4 0.0151(17) 0.0222(18) 0.035(2) -0.0060(14) 0.0100(15) 0.0013(14)
C5 0.0190(17) 0.0221(18) 0.032(2) -0.0048(14) 0.0146(15) -0.0036(14)
C6 0.0169(16) 0.0189(16) 0.0198(17) -0.0050(13) 0.0084(13) -0.0045(13)
C7 0.0202(17) 0.0209(17) 0.0220(17) -0.0014(13) 0.0111(14) -0.0078(14)
C8 0.0209(17) 0.0178(16) 0.0188(17) 0.0007(12) 0.0060(14) -0.0029(14)
C9 0.0155(16) 0.0137(15) 0.0160(16) -0.0027(12) 0.0041(13) -0.0021(12)
N1 0.0133(13) 0.0153(13) 0.0132(13) -0.0035(10) 0.0026(10) -0.0015(10)
C10 0.0129(15) 0.0150(15) 0.0172(16) -0.0059(12) 0.0050(12) -0.0020(13)
C11 0.0156(16) 0.0143(16) 0.0193(17) 0.0018(12) 0.0055(13) -0.0011(12)
P1 0.0112(4) 0.0143(4) 0.0142(4) -0.0003(3) 0.0045(3) -0.0004(3)
C12 0.0148(15) 0.0136(16) 0.0190(16) -0.0033(12) 0.0071(13) -0.0014(12)
C13 0.0239(18) 0.0203(17) 0.0211(18) 0.0027(13) 0.0073(14) 0.0052(14)
C14 0.036(2) 0.0239(18) 0.0234(19) -0.0007(14) 0.0176(16) 0.0034(16)
C15 0.0240(18) 0.0169(17) 0.034(2) -0.0032(14) 0.0166(15) 0.0035(14)
C16 0.0128(16) 0.0167(16) 0.0273(18) -0.0001(13) 0.0047(13) -0.0010(13)
C17 0.0162(16) 0.0184(16) 0.0193(17) -0.0021(12) 0.0063(13) -0.0039(13)
C18 0.0171(16) 0.0130(15) 0.0146(16) 0.0018(12) 0.0019(13) 0.0016(13)
C19 0.0196(17) 0.0202(17) 0.0226(18) -0.0019(13) 0.0078(14) -0.0011(13)
C20 0.0191(17) 0.0195(17) 0.030(2) -0.0002(14) 0.0011(15) -0.0053(14)
C21 0.0287(19) 0.0148(16) 0.0189(17) -0.0010(13) -0.0032(14) 0.0002(14)
C22 0.032(2) 0.0207(18) 0.0148(16) -0.0005(13) 0.0059(14) 0.0055(15)
C23 0.0205(17) 0.0177(17) 0.0174(17) 0.0011(12) 0.0051(13) 0.0025(13)

loop_
_atom_type_symbol
_atom_type_description
_atom_type_scat_dispersion_real
_atom_type_scat_dispersion_imag
_atom_type_scat_source
C C 0.0033 0.0016 'International Tables Vol C Tables 4.2.6.8 and 6.1.1.4'
H H 0.0000 0.0000 'International Tables Vol C Tables 4.2.6.8 and 6.1.1.4'
N N 0.0061 0.0033 'International Tables Vol C Tables 4.2.6.8 and 6.1.1.4'
O O 0.0106 0.0060 'International Tables Vol C Tables 4.2.6.8 and 6.1.1.4'
P P 0.1023 0.0942 'International Tables Vol C Tables 4.2.6.8 and 6.1.1.4'
Rh Rh -1.1178 0.9187 'International Tables Vol C Tables 4.2.6.8 and 6.1.1.4'

loop_
_geom_angle_atom_site_label_1
_geom_angle_atom_site_label_2
_geom_angle_atom_site_label_3
_geom_angle
C1 Rh1 N1 174.18(12)
C1 Rh1 O2 104.21(11)
N1 Rh1 O2 79.97(9)
C1 Rh1 P1 92.86(10)
N1 Rh1 P1 82.47(7)
O2 Rh1 P1 161.15(6)
O1 C1 Rh1 174.9(3)
C2 O2 Rh1 110.99(18)
O2 C2 C3 124.5(3)
O2 C2 C10 119.4(3)
C3 C2 C10 116.1(3)
C2 C3 C4 120.9(3)
C2 C3 H1 119.5
C4 C3 H1 119.5
C5 C4 C3 122.6(3)
C5 C4 H2 118.7
C3 C4 H2 118.7
C4 C5 C6 119.0(3)
C4 C5 H3 120.5
C6 C5 H3 120.5
C10 C6 C5 118.2(3)
C10 C6 C7 116.5(3)
C5 C6 C7 125.3(3)
C8 C7 C6 120.6(3)
C8 C7 H4 119.7
C6 C7 H4 119.7
C7 C8 C9 120.0(3)
C7 C8 H5 120.0
C9 C8 H5 120.0
N1 C9 C8 120.1(3)
N1 C9 C11 116.1(3)
C8 C9 C11 123.7(3)
C9 N1 C10 121.0(3)
C9 N1 Rh1 124.9(2)
C10 N1 Rh1 114.1(2)
N1 C10 C6 121.7(3)
N1 C10 C2 115.2(3)
C6 C10 C2 123.1(3)
C9 C11 P1 109.7(2)
C9 C11 H6 109.7
P1 C11 H6 109.7
C9 C11 H7 109.7
P1 C11 H7 109.7
H6 C11 H7 108.2
C12 P1 C18 104.99(14)
C12 P1 C11 103.31(14)
C18 P1 C11 105.98(14)
C12 P1 Rh1 126.78(11)
C18 P1 Rh1 110.80(10)
C11 P1 Rh1 103.12(10)
C13 C12 C17 119.6(3)
C13 C12 P1 120.9(2)
C17 C12 P1 119.4(2)
C12 C13 C14 120.0(3)
C12 C13 H8 120.0
C14 C13 H8 120.0
C15 C14 C13 120.2(3)
C15 C14 H9 119.9
C13 C14 H9 119.9
C14 C15 C16 119.9(3)
C14 C15 H10 120.1
C16 C15 H10 120.1
C17 C16 C15 120.5(3)
C17 C16 H11 119.7
C15 C16 H11 119.7
C16 C17 C12 119.8(3)
C16 C17 H12 120.1
C12 C17 H12 120.1
C19 C18 C23 119.2(3)
C19 C18 P1 121.6(2)
C23 C18 P1 118.7(2)
C18 C19 C20 120.0(3)
C18 C19 H13 120.0
C20 C19 H13 120.0
C21 C20 C19 120.3(3)
C21 C20 H14 119.9
C19 C20 H14 119.9
C20 C21 C22 120.0(3)
C20 C21 H15 120.0
C22 C21 H15 120.0
C21 C22 C23 120.4(3)
C21 C22 H16 119.8
C23 C22 H16 119.8
C22 C23 C18 120.1(3)
C22 C23 H17 120.0
C18 C23 H17 120.0

loop_
_geom_bond_atom_site_label_1
_geom_bond_atom_site_label_2
_geom_bond_distance
Rh1 C1 1.821(3)
Rh1 N1 2.043(3)
Rh1 O2 2.111(2)
Rh1 P1 2.1962(8)
C1 O1 1.157(4)
O2 C2 1.328(4)
C2 C3 1.392(4)
C2 C10 1.433(4)
C3 C4 1.409(5)
C3 H1 0.9500
C4 C5 1.373(5)
C4 H2 0.9500
C5 C6 1.413(5)
C5 H3 0.9500
C6 C10 1.413(4)
C6 C7 1.418(5)
C7 C8 1.369(5)
C7 H4 0.9500
C8 C9 1.413(4)
C8 H5 0.9500
C9 N1 1.332(4)
C9 C11 1.503(4)
N1 C10 1.369(4)
C11 P1 1.855(3)
C11 H6 0.9900
C11 H7 0.9900
P1 C12 1.819(3)
P1 C18 1.823(3)
C12 C13 1.386(5)
C12 C17 1.404(4)
C13 C14 1.398(5)
C13 H8 0.9500
C14 C15 1.383(5)
C14 H9 0.9500
C15 C16 1.389(5)
C15 H10 0.9500
C16 C17 1.384(5)
C16 H11 0.9500
C17 H12 0.9500
C18 C19 1.394(5)
C18 C23 1.397(4)
C19 C20 1.394(5)
C19 H13 0.9500
C20 C21 1.381(5)
C20 H14 0.9500
C21 C22 1.382(5)
C21 H15 0.9500
C22 C23 1.387(5)
C22 H16 0.9500
C23 H17 0.9500

loop_
_geom_torsion_atom_site_label_1
_geom_torsion_atom_site_label_2
_geom_torsion_atom_site_label_3
_geom_torsion_atom_site_label_4
_geom_torsion
Rh1 O2 C2 C3 -173.8(2)
Rh1 O2 C2 C10 6.3(3)
O2 C2 C3 C4 -178.0(3)
C10 C2 C3 C4 1.9(4)
C2 C3 C4 C5 0.0(5)
C3 C4 C5 C6 -1.1(5)
C4 C5 C6 C10 0.3(5)
C4 C5 C6 C7 -179.9(3)
C10 C6 C7 C8 -1.2(4)
C5 C6 C7 C8 179.0(3)
C6 C7 C8 C9 -1.0(5)
C7 C8 C9 N1 2.5(5)
C7 C8 C9 C11 -179.8(3)
C8 C9 N1 C10 -1.6(4)
C11 C9 N1 C10 -179.5(3)
C8 C9 N1 Rh1 -179.9(2)
C11 C9 N1 Rh1 2.2(4)
C9 N1 C10 C6 -0.7(4)
Rh1 N1 C10 C6 177.7(2)
C9 N1 C10 C2 179.4(3)
Rh1 N1 C10 C2 -2.1(3)
C5 C6 C10 N1 -178.1(3)
C7 C6 C10 N1 2.1(4)
C5 C6 C10 C2 1.7(5)
C7 C6 C10 C2 -178.1(3)
O2 C2 C10 N1 -3.0(4)
C3 C2 C10 N1 177.0(3)
O2 C2 C10 C6 177.1(3)
C3 C2 C10 C6 -2.8(4)
N1 C9 C11 P1 -15.2(3)
C8 C9 C11 P1 167.0(2)
C9 C11 P1 C12 153.1(2)
C9 C11 P1 C18 -96.8(2)
C9 C11 P1 Rh1 19.7(2)
C18 P1 C12 C13 131.7(3)
C11 P1 C12 C13 -117.4(3)
Rh1 P1 C12 C13 0.5(3)
C18 P1 C12 C17 -50.9(3)
C11 P1 C12 C17 60.0(3)
Rh1 P1 C12 C17 177.86(19)
C17 C12 C13 C14 0.6(5)
P1 C12 C13 C14 178.0(3)
C12 C13 C14 C15 -0.2(5)
C13 C14 C15 C16 -0.4(5)
C14 C15 C16 C17 0.5(5)
C15 C16 C17 C12 -0.1(5)
C13 C12 C17 C16 -0.5(5)
P1 C12 C17 C16 -177.9(2)
C12 P1 C18 C19 -31.0(3)
C11 P1 C18 C19 -139.9(3)
Rh1 P1 C18 C19 108.9(3)
C12 P1 C18 C23 157.0(2)
C11 P1 C18 C23 48.0(3)
Rh1 P1 C18 C23 -63.1(3)
C23 C18 C19 C20 0.0(5)
P1 C18 C19 C20 -172.0(3)
C18 C19 C20 C21 0.7(5)
C19 C20 C21 C22 -0.7(5)
C20 C21 C22 C23 0.0(5)
C21 C22 C23 C18 0.7(5)
C19 C18 C23 C22 -0.7(5)
P1 C18 C23 C22 171.6(2)
